data_7240484
loop_
_publ_author_name
'Rabideau, Brooks D.'
'Soltani, Mohammad'
'Parker, Rome A.'
'Siu, Benjamin'
'Salter, E. Alan'
'Wierzbicki, Andrzej'
'West, Kevin N.'
'Davis, Jr, James H'

_publ_section_title
;
 Tuning the melting point of selected ionic liquids through adjustment of
 the cation's dipole moment.
;
_journal_issue 21
_journal_name_full 'Physical chemistry chemical physics : PCCP'
_journal_page_first 12301
_journal_page_last 12311
_journal_paper_doi 10.1039/d0cp01214a
_journal_volume 22
_journal_year 2020
_chemical_absolute_configuration ad
_chemical_formula_moiety 'C30 H24 O P, C2 F6 N O4 S2'
_chemical_formula_sum 'C32 H24 F6 N O5 P S2'
_chemical_formula_weight 711.61
_chemical_name_systematic '(4-phenoxyphenyl)triphenylphosphonium bistriflimide'
_space_group_crystal_system orthorhombic
_space_group_IT_number 29
_space_group_name_Hall 'P 2c -2ac'
_space_group_name_H-M_alt 'P c a 21'
_atom_sites_solution_hydrogens geom
_atom_sites_solution_primary direct
_atom_sites_solution_secondary difmap
_audit_creation_method SHELXL-2018/3
_audit_update_record
;
2020-02-25 deposited with the CCDC.	2020-05-07 downloaded from the CCDC.
;
_cell_angle_alpha 90
_cell_angle_beta 90
_cell_angle_gamma 90
_cell_formula_units_Z 4
_cell_length_a 18.1884(8)
_cell_length_b 9.1975(4)
_cell_length_c 18.6788(7)
_cell_measurement_reflns_used 9332
_cell_measurement_temperature 150(2)
_cell_measurement_theta_max 80.5363
_cell_measurement_theta_min 5.3895
_cell_volume 3124.7(2)
_computing_cell_refinement 'SAINT V8.38A (Bruker, 2016)'
_computing_data_collection 'Apex3 v2018.7-2 (Bruker, 2017)'
_computing_data_reduction 'SAINT V8.38A (Bruker, 2016)'
_computing_structure_refinement
;  
SHELXL-2018/3 (Sheldrick, 2015, 2018), 
SHELXLE Rev946 (H\"ubschle et al., 2011)
;
_computing_structure_solution 'SHELXS-97 (Sheldrick, 2008)'
_diffrn_ambient_temperature 150(2)
_diffrn_detector_area_resol_mean 7.4074
_diffrn_measured_fraction_theta_full 0.996
_diffrn_measured_fraction_theta_max 0.987
_diffrn_measurement_device_type
;
Bruker AXS D8 Quest CMOS diffractometer with PhotonII charge-integrating pixel 
array detector (CPAD)
;
_diffrn_measurement_method 'omega and phi scans'
_diffrn_radiation_monochromator 'laterally graded multilayer (Goebel) mirror'
_diffrn_radiation_type CuK\a
_diffrn_radiation_wavelength 1.54178
_diffrn_reflns_av_R_equivalents 0.0337
_diffrn_reflns_av_unetI/netI 0.0303
_diffrn_reflns_Laue_measured_fraction_full 0.996
_diffrn_reflns_Laue_measured_fraction_max 0.987
_diffrn_reflns_limit_h_max 22
_diffrn_reflns_limit_h_min -23
_diffrn_reflns_limit_k_max 11
_diffrn_reflns_limit_k_min -10
_diffrn_reflns_limit_l_max 23
_diffrn_reflns_limit_l_min -13
_diffrn_reflns_number 34993
_diffrn_reflns_point_group_measured_fraction_full 0.840
_diffrn_reflns_point_group_measured_fraction_max 0.806
_diffrn_reflns_theta_full 67.679
_diffrn_reflns_theta_max 80.721
_diffrn_reflns_theta_min 4.863
_diffrn_source 'I-mu-S microsource X-ray tube'
_diffrn_source_current '1.0 mA'
_diffrn_source_voltage '50 kV'
_exptl_absorpt_coefficient_mu 2.739
_exptl_absorpt_correction_T_max 0.7543
_exptl_absorpt_correction_T_min 0.5348
_exptl_absorpt_correction_type multi-scan
_exptl_absorpt_process_details
;
 SADABS 2016/2: Krause, L., Herbst-Irmer, R., Sheldrick G.M. & Stalke D.,
 J. Appl. Cryst. 48 (2015) 3-10
;
_exptl_crystal_colour colourless
_exptl_crystal_density_diffrn 1.513
_exptl_crystal_description plate
_exptl_crystal_F_000 1456
_exptl_crystal_size_max 0.210
_exptl_crystal_size_mid 0.140
_exptl_crystal_size_min 0.070
_refine_diff_density_max 0.205
_refine_diff_density_min -0.288
_refine_diff_density_rms 0.038
_refine_ls_abs_structure_details
;
 Refined as an inversion twin.
;
_refine_ls_abs_structure_Flack 0.038(19)
_refine_ls_extinction_method none
_refine_ls_goodness_of_fit_ref 1.092
_refine_ls_hydrogen_treatment constr
_refine_ls_matrix_type full
_refine_ls_number_parameters 561
_refine_ls_number_reflns 5537
_refine_ls_number_restraints 532
_refine_ls_restrained_S_all 1.097
_refine_ls_R_factor_all 0.0313
_refine_ls_R_factor_gt 0.0303
_refine_ls_shift/su_max 0.001
_refine_ls_shift/su_mean 0.000
_refine_ls_structure_factor_coef Fsqd
_refine_ls_weighting_details 'w=1/[\s^2^(Fo^2^)+(0.0371P)^2^+0.8875P] where P=(Fo^2^+2Fc^2^)/3'
_refine_ls_weighting_scheme calc
_refine_ls_wR_factor_gt 0.0805
_refine_ls_wR_factor_ref 0.0813
_reflns_Friedel_coverage 0.581
_reflns_Friedel_fraction_full 0.672
_reflns_Friedel_fraction_max 0.612
_reflns_number_gt 5354
_reflns_number_total 5537
_reflns_threshold_expression 'I > 2\s(I)'
_cod_data_source_file d0cp01214a2.cif
_cod_data_source_block JD_POP_0m
_cod_depositor_comments 'Adding full bibliography for 7240483--7240486.cif.'
_cod_database_code 7240484
_shelx_shelxl_version_number 2018/3
_shelx_space_group_comment
;
The symmetry employed for this shelxl refinement is uniquely defined
by the following loop, which should always be used as a source of
symmetry information in preference to the above space-group names.
They are only intended as comments.
;
_shelx_estimated_absorpt_t_min 0.597
_shelx_estimated_absorpt_t_max 0.831

loop_
_space_group_symop_operation_xyz
'x, y, z'
'-x, -y, z+1/2'
'x+1/2, -y, z'
'-x+1/2, y, z+1/2'

loop_
_atom_site_label
_atom_site_type_symbol
_atom_site_fract_x
_atom_site_fract_y
_atom_site_fract_z
_atom_site_U_iso_or_equiv
_atom_site_adp_type
_atom_site_occupancy
_atom_site_site_symmetry_order
_atom_site_calc_flag
_atom_site_refinement_flags_posn
_atom_site_refinement_flags_adp
_atom_site_refinement_flags_occupancy
_atom_site_disorder_assembly
_atom_site_disorder_group
F1 F 0.58459(16) 0.3767(3) 0.6225(2) 0.0632(8) Uani 0.783(3) 1 d D U P A 1
F2 F 0.4960(2) 0.4331(4) 0.6918(2) 0.0753(10) Uani 0.783(3) 1 d D U P A 1
F3 F 0.49794(18) 0.5119(3) 0.58362(19) 0.0637(8) Uani 0.783(3) 1 d D U P A 1
S1 S 0.58916(16) 0.6423(3) 0.67232(18) 0.0380(5) Uani 0.783(3) 1 d D U P A 1
C31 C 0.5390(4) 0.4818(6) 0.6396(4) 0.0444(12) Uani 0.783(3) 1 d D U P A 1
O2 O 0.5341(2) 0.7405(4) 0.6966(2) 0.0510(8) Uani 0.783(3) 1 d D U P A 1
O3 O 0.63932(19) 0.5830(4) 0.72413(18) 0.0508(8) Uani 0.783(3) 1 d D U P A 1
N1 N 0.63666(18) 0.6904(4) 0.6054(2) 0.0397(7) Uani 0.783(3) 1 d D U P A 1
O4 O 0.53173(16) 0.8184(4) 0.5403(2) 0.0541(8) Uani 0.783(3) 1 d D U P A 1
O5 O 0.6479(2) 0.7622(4) 0.48079(19) 0.0633(9) Uani 0.783(3) 1 d D U P A 1
S2 S 0.6088(2) 0.7962(4) 0.5448(2) 0.0377(5) Uani 0.783(3) 1 d D U P A 1
C32 C 0.6442(5) 0.9730(7) 0.5727(5) 0.0587(14) Uani 0.783(3) 1 d D U P A 1
F4 F 0.6223(3) 1.0085(4) 0.6356(2) 0.0946(14) Uani 0.783(3) 1 d D U P A 1
F5 F 0.6219(3) 1.0724(4) 0.5257(2) 0.0891(13) Uani 0.783(3) 1 d D U P A 1
F6 F 0.7170(2) 0.9738(5) 0.5716(3) 0.0963(13) Uani 0.783(3) 1 d D U P A 1
F1B F 0.5559(7) 0.3872(12) 0.6831(7) 0.075(3) Uani 0.217(3) 1 d D U P A 2
F2B F 0.4679(5) 0.4877(12) 0.6304(7) 0.062(3) Uani 0.217(3) 1 d D U P A 2
F3B F 0.5710(7) 0.4586(12) 0.5759(6) 0.069(3) Uani 0.217(3) 1 d D U P A 2
S1B S 0.5737(6) 0.6685(12) 0.6718(7) 0.043(2) Uani 0.217(3) 1 d D U P A 2
C31B C 0.5407(12) 0.492(2) 0.6377(12) 0.050(3) Uani 0.217(3) 1 d D U P A 2
O2B O 0.5268(8) 0.6953(17) 0.7315(7) 0.065(4) Uani 0.217(3) 1 d D U P A 2
O3B O 0.6498(5) 0.6423(13) 0.6831(7) 0.052(3) Uani 0.217(3) 1 d D U P A 2
N1B N 0.5531(7) 0.7750(13) 0.6077(7) 0.043(2) Uani 0.217(3) 1 d D U P A 2
O4B O 0.5630(8) 0.8619(15) 0.4865(7) 0.068(3) Uani 0.217(3) 1 d D U P A 2
O5B O 0.6685(7) 0.7314(13) 0.5342(8) 0.063(3) Uani 0.217(3) 1 d D U P A 2
S2B S 0.6064(9) 0.8176(17) 0.5453(9) 0.047(2) Uani 0.217(3) 1 d D U P A 2
C32B C 0.6446(13) 0.992(2) 0.5740(16) 0.058(3) Uani 0.217(3) 1 d D U P A 2
F4B F 0.6932(8) 1.0402(12) 0.5297(8) 0.080(3) Uani 0.217(3) 1 d D U P A 2
F5B F 0.5923(9) 1.0911(14) 0.5823(9) 0.093(4) Uani 0.217(3) 1 d D U P A 2
F6B F 0.6760(10) 0.9821(17) 0.6370(9) 0.085(4) Uani 0.217(3) 1 d D U P A 2
P1 P 0.31803(3) 0.55464(6) 0.44999(5) 0.02689(14) Uani 1 1 d . . . . .
O1 O 0.51115(12) 0.9148(2) 0.26574(14) 0.0457(5) Uani 1 1 d . . . . .
C1 C 0.37628(15) 0.6605(3) 0.39305(15) 0.0281(5) Uani 1 1 d . . . . .
C2 C 0.45276(15) 0.6523(3) 0.40201(16) 0.0315(6) Uani 1 1 d . . . . .
H2 H 0.472694 0.588693 0.437086 0.038 Uiso 1 1 calc R U . . .
C3 C 0.49942(15) 0.7355(3) 0.36045(16) 0.0320(6) Uani 1 1 d . . . . .
H3 H 0.551138 0.729938 0.367011 0.038 Uiso 1 1 calc R U . . .
C4 C 0.46971(16) 0.8277(3) 0.30877(16) 0.0326(6) Uani 1 1 d . . . . .
C5 C 0.39417(17) 0.8362(3) 0.29923(17) 0.0351(6) Uani 1 1 d . . . . .
H5 H 0.374426 0.898853 0.263675 0.042 Uiso 1 1 calc R U . . .
C6 C 0.34755(15) 0.7537(3) 0.34125(16) 0.0317(6) Uani 1 1 d . . . . .
H6 H 0.295851 0.760596 0.334850 0.038 Uiso 1 1 calc R U . . .
C7 C 0.58800(17) 0.9048(3) 0.27016(18) 0.0391(7) Uani 1 1 d . . . . .
C8 C 0.62429(19) 0.8382(3) 0.21457(18) 0.0427(7) Uani 1 1 d . . . . .
H8 H 0.597575 0.799587 0.175219 0.051 Uiso 1 1 calc R U . . .
C9 C 0.7005(2) 0.8280(4) 0.2166(2) 0.0505(8) Uani 1 1 d . . . . .
H9 H 0.726286 0.782945 0.178271 0.061 Uiso 1 1 calc R U . . .
C10 C 0.7384(2) 0.8829(4) 0.2737(2) 0.0557(9) Uani 1 1 d . . . . .
H10 H 0.790480 0.875401 0.275114 0.067 Uiso 1 1 calc R U . . .
C11 C 0.7011(3) 0.9496(4) 0.3296(2) 0.0582(10) Uani 1 1 d . . . . .
H11 H 0.727677 0.986696 0.369427 0.070 Uiso 1 1 calc R U . . .
C12 C 0.6255(2) 0.9619(4) 0.3274(2) 0.0505(8) Uani 1 1 d . . . . .
H12 H 0.599717 1.009307 0.365030 0.061 Uiso 1 1 calc R U . . .
C13 C 0.22690(15) 0.5602(3) 0.41281(15) 0.0295(5) Uani 1 1 d . . . . .
C14 C 0.21249(16) 0.4854(3) 0.34978(17) 0.0356(6) Uani 1 1 d . . . . .
H14 H 0.248505 0.422403 0.329926 0.043 Uiso 1 1 calc R U . . .
C15 C 0.14542(18) 0.5032(3) 0.31607(18) 0.0403(7) Uani 1 1 d . . . . .
H15 H 0.135676 0.453335 0.272548 0.048 Uiso 1 1 calc R U . . .
C16 C 0.09231(16) 0.5933(3) 0.34541(19) 0.0415(7) Uani 1 1 d . . . . .
H16 H 0.046502 0.606137 0.321811 0.050 Uiso 1 1 calc R U . . .
C17 C 0.10628(18) 0.6646(4) 0.4092(2) 0.0450(8) Uani 1 1 d . . . . .
H17 H 0.069327 0.723780 0.430237 0.054 Uiso 1 1 calc R U . . .
C18 C 0.17372(16) 0.6500(3) 0.44242(19) 0.0389(6) Uani 1 1 d . . . . .
H18 H 0.183662 0.701432 0.485455 0.047 Uiso 1 1 calc R U . . .
C19 C 0.35475(14) 0.3723(3) 0.45070(16) 0.0305(5) Uani 1 1 d . . . . .
C20 C 0.3509(2) 0.2854(4) 0.51091(19) 0.0499(9) Uani 1 1 d . . . . .
H20 H 0.328463 0.320874 0.553401 0.060 Uiso 1 1 calc R U . . .
C21 C 0.3800(3) 0.1462(4) 0.5089(2) 0.0618(11) Uani 1 1 d . . . . .
H21 H 0.376555 0.085714 0.549985 0.074 Uiso 1 1 calc R U . . .
C22 C 0.4138(2) 0.0946(3) 0.4481(2) 0.0488(8) Uani 1 1 d . . . . .
H22 H 0.434905 0.000189 0.447913 0.059 Uiso 1 1 calc R U . . .
C23 C 0.41695(16) 0.1801(3) 0.38738(18) 0.0362(6) Uani 1 1 d . . . . .
H23 H 0.439199 0.143560 0.345030 0.043 Uiso 1 1 calc R U . . .
C24 C 0.38767(16) 0.3192(3) 0.38828(17) 0.0327(6) Uani 1 1 d . . . . .
H24 H 0.389966 0.378375 0.346637 0.039 Uiso 1 1 calc R U . . .
C25 C 0.31687(15) 0.6298(3) 0.53906(16) 0.0305(5) Uani 1 1 d . . . . .
C26 C 0.36714(16) 0.7362(3) 0.55778(16) 0.0332(6) Uani 1 1 d . . . . .
H26 H 0.401683 0.770334 0.523542 0.040 Uiso 1 1 calc R U . . .
C27 C 0.36703(18) 0.7928(3) 0.62648(17) 0.0390(7) Uani 1 1 d . . . . .
H27 H 0.402105 0.864508 0.639630 0.047 Uiso 1 1 calc R U . . .
C28 C 0.31613(19) 0.7452(3) 0.67572(18) 0.0434(7) Uani 1 1 d . . . . .
H28 H 0.315587 0.785821 0.722466 0.052 Uiso 1 1 calc R U . . .
C29 C 0.26558(19) 0.6382(4) 0.65764(17) 0.0443(7) Uani 1 1 d . . . . .
H29 H 0.231038 0.605094 0.692111 0.053 Uiso 1 1 calc R U . . .
C30 C 0.26557(17) 0.5797(3) 0.58898(17) 0.0383(6) Uani 1 1 d . . . . .
H30 H 0.231112 0.506539 0.576183 0.046 Uiso 1 1 calc R U . . .

loop_
_atom_site_aniso_label
_atom_site_aniso_U_11
_atom_site_aniso_U_22
_atom_site_aniso_U_33
_atom_site_aniso_U_23
_atom_site_aniso_U_13
_atom_site_aniso_U_12
F1 0.0630(18) 0.0431(14) 0.083(2) -0.0073(15) -0.0024(16) 0.0039(12)
F2 0.077(2) 0.0718(19) 0.077(2) 0.0169(17) 0.0304(19) -0.0187(16)
F3 0.070(2) 0.0532(15) 0.068(2) 0.0074(15) -0.0278(17) -0.0125(13)
S1 0.0475(11) 0.0403(9) 0.0262(7) 0.0021(6) 0.0038(7) 0.0015(6)
C31 0.047(2) 0.042(2) 0.044(2) 0.009(2) 0.003(2) -0.001(2)
O2 0.059(2) 0.0487(18) 0.045(2) -0.0026(16) 0.0120(17) 0.0130(16)
O3 0.064(2) 0.0554(17) 0.0332(16) 0.0059(14) -0.0066(15) 0.0034(15)
N1 0.0395(16) 0.0423(16) 0.0372(18) 0.0032(14) -0.0003(14) -0.0010(13)
O4 0.0432(16) 0.0636(18) 0.056(2) 0.0198(17) -0.0111(16) -0.0062(14)
O5 0.082(2) 0.073(2) 0.0348(18) 0.0045(17) 0.0078(17) -0.0013(19)
S2 0.0435(9) 0.0434(11) 0.0262(9) 0.0021(8) -0.0032(7) -0.0080(7)
C32 0.076(3) 0.051(3) 0.049(3) 0.015(3) -0.013(3) -0.015(3)
F4 0.173(5) 0.0537(19) 0.057(2) -0.0149(17) 0.005(3) -0.019(3)
F5 0.130(3) 0.0514(17) 0.086(3) 0.0330(18) -0.034(3) -0.0246(19)
F6 0.080(2) 0.102(3) 0.107(3) 0.016(3) -0.032(2) -0.046(2)
F1B 0.079(7) 0.062(6) 0.082(8) 0.043(6) -0.010(6) -0.002(5)
F2B 0.039(5) 0.064(5) 0.084(7) 0.020(6) -0.009(5) -0.010(4)
F3B 0.087(7) 0.057(5) 0.063(6) -0.007(5) 0.011(6) -0.011(5)
S1B 0.053(4) 0.050(4) 0.027(2) 0.006(3) -0.001(3) -0.007(3)
C31B 0.053(6) 0.050(6) 0.046(6) 0.011(6) 0.002(6) 0.002(6)
O2B 0.081(8) 0.074(8) 0.040(7) 0.008(6) 0.012(6) -0.015(7)
O3B 0.027(5) 0.069(6) 0.061(7) 0.019(6) -0.014(5) -0.007(4)
N1B 0.044(4) 0.047(4) 0.038(4) 0.004(4) -0.002(4) -0.005(4)
O4B 0.086(8) 0.080(7) 0.038(6) 0.013(6) -0.018(6) -0.028(6)
O5B 0.074(7) 0.055(6) 0.060(8) 0.010(6) 0.033(6) 0.009(5)
S2B 0.061(4) 0.050(4) 0.031(4) 0.018(3) -0.003(3) -0.010(3)
C32B 0.078(6) 0.046(6) 0.050(6) 0.009(6) -0.014(6) -0.019(6)
F4B 0.095(8) 0.059(6) 0.086(8) 0.035(6) -0.006(7) -0.030(6)
F5B 0.135(9) 0.057(6) 0.086(8) 0.000(6) -0.008(8) 0.027(6)
F6B 0.105(9) 0.074(7) 0.076(8) -0.005(6) -0.030(8) -0.029(7)
P1 0.0303(3) 0.0279(3) 0.0225(3) -0.0014(3) 0.0001(3) 0.0008(2)
O1 0.0428(11) 0.0464(11) 0.0479(14) 0.0191(11) 0.0107(10) 0.0037(9)
C1 0.0316(13) 0.0279(11) 0.0248(13) -0.0024(10) 0.0014(11) 0.0016(9)
C2 0.0338(14) 0.0314(12) 0.0291(14) 0.0021(11) 0.0004(11) 0.0033(10)
C3 0.0316(12) 0.0323(12) 0.0322(15) 0.0004(11) 0.0046(12) 0.0005(10)
C4 0.0405(15) 0.0288(12) 0.0285(14) 0.0010(11) 0.0090(12) 0.0007(10)
C5 0.0410(15) 0.0347(13) 0.0297(15) 0.0049(12) 0.0002(12) 0.0054(11)
C6 0.0336(13) 0.0333(13) 0.0281(14) -0.0006(11) -0.0006(11) 0.0044(10)
C7 0.0452(16) 0.0350(14) 0.0372(16) 0.0093(12) 0.0072(13) -0.0031(12)
C8 0.0505(18) 0.0431(15) 0.0346(17) 0.0037(13) 0.0050(14) -0.0059(13)
C9 0.0484(19) 0.0519(18) 0.051(2) 0.0083(16) 0.0133(16) -0.0003(15)
C10 0.0493(19) 0.0563(19) 0.062(2) 0.0218(18) 0.0025(18) -0.0103(16)
C11 0.070(2) 0.058(2) 0.046(2) 0.0089(17) -0.0096(19) -0.0280(19)
C12 0.062(2) 0.0499(18) 0.0394(19) -0.0015(15) 0.0105(17) -0.0144(16)
C13 0.0300(12) 0.0306(12) 0.0278(14) 0.0012(10) 0.0008(11) -0.0017(9)
C14 0.0376(14) 0.0350(13) 0.0341(15) -0.0063(12) -0.0005(12) -0.0008(11)
C15 0.0409(16) 0.0455(16) 0.0345(16) -0.0069(13) -0.0066(13) -0.0058(13)
C16 0.0329(14) 0.0467(16) 0.0449(19) 0.0009(14) -0.0086(13) -0.0030(12)
C17 0.0353(16) 0.0482(17) 0.052(2) -0.0091(15) -0.0036(14) 0.0070(12)
C18 0.0374(14) 0.0424(14) 0.0370(16) -0.0089(13) -0.0037(13) 0.0048(11)
C19 0.0349(12) 0.0294(11) 0.0271(13) -0.0011(11) -0.0001(12) -0.0010(9)
C20 0.079(3) 0.0372(15) 0.0334(17) 0.0038(13) 0.0101(17) 0.0115(15)
C21 0.112(3) 0.0373(16) 0.0366(19) 0.0095(14) 0.007(2) 0.0163(19)
C22 0.070(2) 0.0288(13) 0.0480(19) -0.0010(14) -0.0019(18) 0.0114(13)
C23 0.0387(15) 0.0327(13) 0.0370(16) -0.0044(12) 0.0030(13) 0.0024(11)
C24 0.0371(14) 0.0316(13) 0.0294(14) -0.0002(11) 0.0009(12) 0.0020(11)
C25 0.0360(13) 0.0306(12) 0.0248(13) -0.0024(11) -0.0008(11) 0.0027(9)
C26 0.0370(14) 0.0305(12) 0.0322(15) -0.0011(11) -0.0010(12) 0.0028(10)
C27 0.0471(17) 0.0354(14) 0.0346(17) -0.0055(12) -0.0066(13) 0.0016(12)
C28 0.0579(18) 0.0473(16) 0.0249(14) -0.0065(14) -0.0041(13) 0.0064(13)
C29 0.0509(18) 0.0537(18) 0.0282(16) -0.0022(13) 0.0053(14) -0.0026(14)
C30 0.0403(16) 0.0440(15) 0.0306(15) -0.0019(12) 0.0015(12) -0.0050(12)

loop_
_atom_type_symbol
_atom_type_description
_atom_type_scat_dispersion_real
_atom_type_scat_dispersion_imag
_atom_type_scat_source
C C 0.0181 0.0091 'International Tables Vol C Tables 4.2.6.8 and 6.1.1.4'
H H 0.0000 0.0000 'International Tables Vol C Tables 4.2.6.8 and 6.1.1.4'
N N 0.0311 0.0180 'International Tables Vol C Tables 4.2.6.8 and 6.1.1.4'
O O 0.0492 0.0322 'International Tables Vol C Tables 4.2.6.8 and 6.1.1.4'
F F 0.0727 0.0534 'International Tables Vol C Tables 4.2.6.8 and 6.1.1.4'
P P 0.2955 0.4335 'International Tables Vol C Tables 4.2.6.8 and 6.1.1.4'
S S 0.3331 0.5567 'International Tables Vol C Tables 4.2.6.8 and 6.1.1.4'

loop_
_geom_angle_atom_site_label_1
_geom_angle_atom_site_label_2
_geom_angle_atom_site_label_3
_geom_angle
_geom_angle_site_symmetry_1
_geom_angle_site_symmetry_3
_geom_angle_publ_flag
O2 S1 O3 118.2(3) . . ?
O2 S1 N1 117.3(3) . . ?
O3 S1 N1 106.9(3) . . ?
O2 S1 C31 105.4(3) . . ?
O3 S1 C31 103.5(3) . . ?
N1 S1 C31 103.4(3) . . ?
F1 C31 F3 108.7(5) . . ?
F1 C31 F2 107.5(5) . . ?
F3 C31 F2 108.7(5) . . ?
F1 C31 S1 111.0(4) . . ?
F3 C31 S1 112.2(4) . . ?
F2 C31 S1 108.6(4) . . ?
S2 N1 S1 124.3(3) . . ?
O4 S2 O5 118.3(4) . . ?
O4 S2 N1 116.7(3) . . ?
O5 S2 N1 107.8(3) . . ?
O4 S2 C32 103.8(4) . . ?
O5 S2 C32 105.0(4) . . ?
N1 S2 C32 103.4(3) . . ?
F4 C32 F6 108.9(6) . . ?
F4 C32 F5 109.6(7) . . ?
F6 C32 F5 106.9(7) . . ?
F4 C32 S2 112.2(6) . . ?
F6 C32 S2 110.7(5) . . ?
F5 C32 S2 108.4(5) . . ?
O3B S1B O2B 119.8(13) . . ?
O3B S1B N1B 116.4(10) . . ?
O2B S1B N1B 109.9(10) . . ?
O3B S1B C31B 102.7(10) . . ?
O2B S1B C31B 103.2(11) . . ?
N1B S1B C31B 101.9(10) . . ?
F1B C31B F3B 108.0(17) . . ?
F1B C31B F2B 104.8(16) . . ?
F3B C31B F2B 108.8(17) . . ?
F1B C31B S1B 110.7(14) . . ?
F3B C31B S1B 111.8(14) . . ?
F2B C31B S1B 112.5(14) . . ?
S2B N1B S1B 124.7(11) . . ?
O5B S2B O4B 120.1(15) . . ?
O5B S2B N1B 118.0(12) . . ?
O4B S2B N1B 107.8(12) . . ?
O5B S2B C32B 103.5(13) . . ?
O4B S2B C32B 100.8(12) . . ?
N1B S2B C32B 103.6(13) . . ?
F4B C32B F6B 107.5(18) . . ?
F4B C32B F5B 109.1(19) . . ?
F6B C32B F5B 105(2) . . ?
F4B C32B S2B 112.1(18) . . ?
F6B C32B S2B 111.7(16) . . ?
F5B C32B S2B 111.4(15) . . ?
C1 P1 C13 107.51(13) . . ?
C1 P1 C25 110.32(13) . . ?
C13 P1 C25 109.57(13) . . ?
C1 P1 C19 106.91(12) . . ?
C13 P1 C19 111.72(12) . . ?
C25 P1 C19 110.73(13) . . ?
C4 O1 C7 118.6(2) . . ?
C6 C1 C2 119.2(3) . . ?
C6 C1 P1 121.7(2) . . ?
C2 C1 P1 119.1(2) . . ?
C3 C2 C1 120.8(3) . . ?
C3 C2 H2 119.6 . . ?
C1 C2 H2 119.6 . . ?
C2 C3 C4 119.2(3) . . ?
C2 C3 H3 120.4 . . ?
C4 C3 H3 120.4 . . ?
O1 C4 C5 116.0(3) . . ?
O1 C4 C3 123.5(3) . . ?
C5 C4 C3 120.5(3) . . ?
C6 C5 C4 120.2(3) . . ?
C6 C5 H5 119.9 . . ?
C4 C5 H5 119.9 . . ?
C5 C6 C1 120.1(3) . . ?
C5 C6 H6 119.9 . . ?
C1 C6 H6 119.9 . . ?
C12 C7 C8 121.4(3) . . ?
C12 C7 O1 121.0(3) . . ?
C8 C7 O1 117.6(3) . . ?
C7 C8 C9 119.3(3) . . ?
C7 C8 H8 120.4 . . ?
C9 C8 H8 120.4 . . ?
C10 C9 C8 119.9(4) . . ?
C10 C9 H9 120.0 . . ?
C8 C9 H9 120.0 . . ?
C9 C10 C11 120.3(4) . . ?
C9 C10 H10 119.8 . . ?
C11 C10 H10 119.8 . . ?
C12 C11 C10 120.0(4) . . ?
C12 C11 H11 120.0 . . ?
C10 C11 H11 120.0 . . ?
C7 C12 C11 119.1(4) . . ?
C7 C12 H12 120.5 . . ?
C11 C12 H12 120.5 . . ?
C18 C13 C14 120.1(3) . . ?
C18 C13 P1 120.4(2) . . ?
C14 C13 P1 119.2(2) . . ?
C15 C14 C13 119.6(3) . . ?
C15 C14 H14 120.2 . . ?
C13 C14 H14 120.2 . . ?
C14 C15 C16 120.4(3) . . ?
C14 C15 H15 119.8 . . ?
C16 C15 H15 119.8 . . ?
C17 C16 C15 119.7(3) . . ?
C17 C16 H16 120.1 . . ?
C15 C16 H16 120.1 . . ?
C18 C17 C16 120.3(3) . . ?
C18 C17 H17 119.9 . . ?
C16 C17 H17 119.9 . . ?
C17 C18 C13 119.9(3) . . ?
C17 C18 H18 120.1 . . ?
C13 C18 H18 120.1 . . ?
C20 C19 C24 119.9(3) . . ?
C20 C19 P1 121.6(2) . . ?
C24 C19 P1 118.4(2) . . ?
C19 C20 C21 119.5(3) . . ?
C19 C20 H20 120.2 . . ?
C21 C20 H20 120.2 . . ?
C22 C21 C20 120.8(3) . . ?
C22 C21 H21 119.6 . . ?
C20 C21 H21 119.6 . . ?
C21 C22 C23 120.0(3) . . ?
C21 C22 H22 120.0 . . ?
C23 C22 H22 120.0 . . ?
C22 C23 C24 119.9(3) . . ?
C22 C23 H23 120.0 . . ?
C24 C23 H23 120.0 . . ?
C23 C24 C19 119.8(3) . . ?
C23 C24 H24 120.1 . . ?
C19 C24 H24 120.1 . . ?
C26 C25 C30 120.4(3) . . ?
C26 C25 P1 119.8(2) . . ?
C30 C25 P1 119.8(2) . . ?
C25 C26 C27 119.9(3) . . ?
C25 C26 H26 120.0 . . ?
C27 C26 H26 120.0 . . ?
C28 C27 C26 120.0(3) . . ?
C28 C27 H27 120.0 . . ?
C26 C27 H27 120.0 . . ?
C27 C28 C29 120.6(3) . . ?
C27 C28 H28 119.7 . . ?
C29 C28 H28 119.7 . . ?
C28 C29 C30 119.9(3) . . ?
C28 C29 H29 120.0 . . ?
C30 C29 H29 120.0 . . ?
C29 C30 C25 119.2(3) . . ?
C29 C30 H30 120.4 . . ?
C25 C30 H30 120.4 . . ?

loop_
_geom_bond_atom_site_label_1
_geom_bond_atom_site_label_2
_geom_bond_distance
_geom_bond_site_symmetry_2
_geom_bond_publ_flag
F1 C31 1.313(7) . ?
F2 C31 1.328(7) . ?
F3 C31 1.314(7) . ?
S1 O2 1.422(3) . ?
S1 O3 1.437(4) . ?
S1 N1 1.582(5) . ?
S1 C31 1.840(6) . ?
N1 S2 1.577(5) . ?
O4 S2 1.419(5) . ?
O5 S2 1.426(5) . ?
S2 C32 1.825(6) . ?
C32 F4 1.283(11) . ?
C32 F6 1.324(9) . ?
C32 F5 1.331(8) . ?
F1B C31B 1.31(2) . ?
F2B C31B 1.33(2) . ?
F3B C31B 1.32(2) . ?
S1B O3B 1.421(12) . ?
S1B O2B 1.426(15) . ?
S1B N1B 1.592(14) . ?
S1B C31B 1.846(18) . ?
N1B S2B 1.566(17) . ?
O4B S2B 1.412(17) . ?
O5B S2B 1.396(16) . ?
S2B C32B 1.826(18) . ?
C32B F4B 1.29(3) . ?
C32B F6B 1.31(2) . ?
C32B F5B 1.33(2) . ?
P1 C1 1.789(3) . ?
P1 C13 1.798(3) . ?
P1 C25 1.802(3) . ?
P1 C19 1.806(3) . ?
O1 C4 1.362(3) . ?
O1 C7 1.403(4) . ?
C1 C6 1.394(4) . ?
C1 C2 1.403(4) . ?
C2 C3 1.382(4) . ?
C2 H2 0.9500 . ?
C3 C4 1.394(4) . ?
C3 H3 0.9500 . ?
C4 C5 1.388(4) . ?
C5 C6 1.382(4) . ?
C5 H5 0.9500 . ?
C6 H6 0.9500 . ?
C7 C12 1.373(5) . ?
C7 C8 1.375(5) . ?
C8 C9 1.391(5) . ?
C8 H8 0.9500 . ?
C9 C10 1.366(6) . ?
C9 H9 0.9500 . ?
C10 C11 1.388(6) . ?
C10 H10 0.9500 . ?
C11 C12 1.382(6) . ?
C11 H11 0.9500 . ?
C12 H12 0.9500 . ?
C13 C18 1.387(4) . ?
C13 C14 1.388(4) . ?
C14 C15 1.382(4) . ?
C14 H14 0.9500 . ?
C15 C16 1.386(5) . ?
C15 H15 0.9500 . ?
C16 C17 1.383(5) . ?
C16 H16 0.9500 . ?
C17 C18 1.381(4) . ?
C17 H17 0.9500 . ?
C18 H18 0.9500 . ?
C19 C20 1.381(4) . ?
C19 C24 1.399(4) . ?
C20 C21 1.386(5) . ?
C20 H20 0.9500 . ?
C21 C22 1.375(5) . ?
C21 H21 0.9500 . ?
C22 C23 1.382(5) . ?
C22 H22 0.9500 . ?
C23 C24 1.386(4) . ?
C23 H23 0.9500 . ?
C24 H24 0.9500 . ?
C25 C26 1.384(4) . ?
C25 C30 1.397(4) . ?
C26 C27 1.385(4) . ?
C26 H26 0.9500 . ?
C27 C28 1.377(5) . ?
C27 H27 0.9500 . ?
C28 C29 1.388(5) . ?
C28 H28 0.9500 . ?
C29 C30 1.391(4) . ?
C29 H29 0.9500 . ?
C30 H30 0.9500 . ?

loop_
_geom_torsion_atom_site_label_1
_geom_torsion_atom_site_label_2
_geom_torsion_atom_site_label_3
_geom_torsion_atom_site_label_4
_geom_torsion
_geom_torsion_site_symmetry_1
_geom_torsion_site_symmetry_2
_geom_torsion_site_symmetry_3
_geom_torsion_site_symmetry_4
_geom_torsion_publ_flag
O2 S1 C31 F1 -173.4(5) . . . . ?
O3 S1 C31 F1 -48.6(5) . . . . ?
N1 S1 C31 F1 62.9(5) . . . . ?
O2 S1 C31 F3 64.8(5) . . . . ?
O3 S1 C31 F3 -170.4(4) . . . . ?
N1 S1 C31 F3 -59.0(5) . . . . ?
O2 S1 C31 F2 -55.3(5) . . . . ?
O3 S1 C31 F2 69.5(5) . . . . ?
N1 S1 C31 F2 -179.1(4) . . . . ?
O2 S1 N1 S2 -28.0(5) . . . . ?
O3 S1 N1 S2 -163.5(3) . . . . ?
C31 S1 N1 S2 87.6(4) . . . . ?
S1 N1 S2 O4 -17.1(5) . . . . ?
S1 N1 S2 O5 -153.0(3) . . . . ?
S1 N1 S2 C32 96.1(5) . . . . ?
O4 S2 C32 F4 65.1(6) . . . . ?
O5 S2 C32 F4 -170.1(5) . . . . ?
N1 S2 C32 F4 -57.2(6) . . . . ?
O4 S2 C32 F6 -173.0(6) . . . . ?
O5 S2 C32 F6 -48.2(7) . . . . ?
N1 S2 C32 F6 64.7(7) . . . . ?
O4 S2 C32 F5 -56.1(7) . . . . ?
O5 S2 C32 F5 68.7(7) . . . . ?
N1 S2 C32 F5 -178.4(6) . . . . ?
O3B S1B C31B F1B 56.6(18) . . . . ?
O2B S1B C31B F1B -68.6(18) . . . . ?
N1B S1B C31B F1B 177.4(15) . . . . ?
O3B S1B C31B F3B -63.8(18) . . . . ?
O2B S1B C31B F3B 171.0(15) . . . . ?
N1B S1B C31B F3B 57.0(17) . . . . ?
O3B S1B C31B F2B 173.5(15) . . . . ?
O2B S1B C31B F2B 48.3(18) . . . . ?
N1B S1B C31B F2B -65.7(17) . . . . ?
O3B S1B N1B S2B 17.4(18) . . . . ?
O2B S1B N1B S2B 157.7(13) . . . . ?
C31B S1B N1B S2B -93.3(14) . . . . ?
S1B N1B S2B O5B 17(2) . . . . ?
S1B N1B S2B O4B 156.9(12) . . . . ?
S1B N1B S2B C32B -96.8(14) . . . . ?
O5B S2B C32B F4B 53.1(19) . . . . ?
O4B S2B C32B F4B -71.7(19) . . . . ?
N1B S2B C32B F4B 176.8(16) . . . . ?
O5B S2B C32B F6B -68(2) . . . . ?
O4B S2B C32B F6B 168(2) . . . . ?
N1B S2B C32B F6B 56(2) . . . . ?
O5B S2B C32B F5B 175.7(19) . . . . ?
O4B S2B C32B F5B 51(2) . . . . ?
N1B S2B C32B F5B -61(2) . . . . ?
C13 P1 C1 C6 13.6(3) . . . . ?
C25 P1 C1 C6 -105.8(2) . . . . ?
C19 P1 C1 C6 133.7(2) . . . . ?
C13 P1 C1 C2 -168.1(2) . . . . ?
C25 P1 C1 C2 72.5(2) . . . . ?
C19 P1 C1 C2 -48.0(2) . . . . ?
C6 C1 C2 C3 0.2(4) . . . . ?
P1 C1 C2 C3 -178.1(2) . . . . ?
C1 C2 C3 C4 -0.5(4) . . . . ?
C7 O1 C4 C5 -176.4(3) . . . . ?
C7 O1 C4 C3 4.3(4) . . . . ?
C2 C3 C4 O1 179.4(3) . . . . ?
C2 C3 C4 C5 0.2(4) . . . . ?
O1 C4 C5 C6 -178.9(3) . . . . ?
C3 C4 C5 C6 0.4(4) . . . . ?
C4 C5 C6 C1 -0.6(4) . . . . ?
C2 C1 C6 C5 0.3(4) . . . . ?
P1 C1 C6 C5 178.6(2) . . . . ?
C4 O1 C7 C12 -74.1(4) . . . . ?
C4 O1 C7 C8 107.0(3) . . . . ?
C12 C7 C8 C9 0.3(5) . . . . ?
O1 C7 C8 C9 179.2(3) . . . . ?
C7 C8 C9 C10 0.5(5) . . . . ?
C8 C9 C10 C11 -0.3(5) . . . . ?
C9 C10 C11 C12 -0.6(5) . . . . ?
C8 C7 C12 C11 -1.2(5) . . . . ?
O1 C7 C12 C11 179.9(3) . . . . ?
C10 C11 C12 C7 1.4(5) . . . . ?
C1 P1 C13 C18 -102.2(3) . . . . ?
C25 P1 C13 C18 17.7(3) . . . . ?
C19 P1 C13 C18 140.8(2) . . . . ?
C1 P1 C13 C14 71.1(2) . . . . ?
C25 P1 C13 C14 -169.0(2) . . . . ?
C19 P1 C13 C14 -45.9(3) . . . . ?
C18 C13 C14 C15 1.2(4) . . . . ?
P1 C13 C14 C15 -172.1(2) . . . . ?
C13 C14 C15 C16 -1.0(5) . . . . ?
C14 C15 C16 C17 -0.7(5) . . . . ?
C15 C16 C17 C18 2.2(5) . . . . ?
C16 C17 C18 C13 -1.9(5) . . . . ?
C14 C13 C18 C17 0.2(5) . . . . ?
P1 C13 C18 C17 173.5(3) . . . . ?
C1 P1 C19 C20 146.1(3) . . . . ?
C13 P1 C19 C20 -96.5(3) . . . . ?
C25 P1 C19 C20 25.9(3) . . . . ?
C1 P1 C19 C24 -33.9(3) . . . . ?
C13 P1 C19 C24 83.4(2) . . . . ?
C25 P1 C19 C24 -154.1(2) . . . . ?
C24 C19 C20 C21 0.2(6) . . . . ?
P1 C19 C20 C21 -179.9(3) . . . . ?
C19 C20 C21 C22 1.2(7) . . . . ?
C20 C21 C22 C23 -2.1(7) . . . . ?
C21 C22 C23 C24 1.6(5) . . . . ?
C22 C23 C24 C19 -0.2(5) . . . . ?
C20 C19 C24 C23 -0.6(5) . . . . ?
P1 C19 C24 C23 179.4(2) . . . . ?
C1 P1 C25 C26 -11.3(3) . . . . ?
C13 P1 C25 C26 -129.5(2) . . . . ?
C19 P1 C25 C26 106.8(2) . . . . ?
C1 P1 C25 C30 169.1(2) . . . . ?
C13 P1 C25 C30 50.9(3) . . . . ?
C19 P1 C25 C30 -72.8(3) . . . . ?
C30 C25 C26 C27 0.4(4) . . . . ?
P1 C25 C26 C27 -179.1(2) . . . . ?
C25 C26 C27 C28 -1.2(4) . . . . ?
C26 C27 C28 C29 1.4(5) . . . . ?
C27 C28 C29 C30 -0.8(5) . . . . ?
C28 C29 C30 C25 0.1(5) . . . . ?
C26 C25 C30 C29 0.1(4) . . . . ?
P1 C25 C30 C29 179.7(2) . . . . ?
